data_2014123
loop_
_publ_author_name
'Fr\'ed\'erick, Rapha\"el'
'Norberg, Bernadette'
'Durant, Fran\,cois'
'Ooms, Frederic'
'Wouters, Johan'

_publ_section_title
;
 Three 5<i>H</i>-indeno[1,2-<i>c</i>]pyridazin-5-one derivatives,
 potent type-B monoamine oxidase inhibitors
;
_journal_issue 9
_journal_name_full 'Acta Crystallographica Section C'
_journal_page_first o623
_journal_page_last o626
_journal_paper_doi 10.1107/S0108270104014660
_journal_volume 60
_journal_year 2004
_chemical_formula_iupac 'C19 H11 F3 N2 O2'
_chemical_formula_moiety 'C19 H11 F3 N2 O2'
_chemical_formula_sum 'C19 H11 F3 N2 O2'
_chemical_formula_weight 356.30
_chemical_melting_point 204
_chemical_name_systematic
;
7-methoxy-2-[3-(trifluoromethyl)phenyl]-9H-indeno[1,2-c]pyridazin-9-one
;
_space_group_IT_number 2
_symmetry_cell_setting triclinic
_symmetry_space_group_name_Hall '-P 1'
_symmetry_space_group_name_H-M 'P -1'
_atom_sites_solution_hydrogens geom
_atom_sites_solution_primary direct
_atom_sites_solution_secondary difmap
_audit_creation_method SHELXL97
_cell_angle_alpha 89.010(10)
_cell_angle_beta 81.59(2)
_cell_angle_gamma 68.050(10)
_cell_formula_units_Z 2
_cell_length_a 7.768(2)
_cell_length_b 8.750(2)
_cell_length_c 12.703(2)
_cell_measurement_reflns_used 24
_cell_measurement_temperature 293(2)
_cell_measurement_theta_max 47
_cell_measurement_theta_min 14
_cell_volume 791.6(3)
_computing_cell_refinement 'CAD-4 EXPRESS'
_computing_data_collection 'CAD-4 EXPRESS (Enraf-Nonius, 1995)'
_computing_data_reduction 'PLATON (Spek, 2003)'
_computing_molecular_graphics 'ORTEPIII (Burnett & Johnson, 1996) and ORTEPIII for Windows (Farrugia, 1997)'
_computing_publication_material SHELXL97
_computing_structure_refinement 'SHELXL97 (Sheldrick, 1997)'
_computing_structure_solution 'SHELXS97 (Sheldrick, 1997)'
_diffrn_ambient_temperature 293(2)
_diffrn_measured_fraction_theta_full 0.999
_diffrn_measured_fraction_theta_max 0.999
_diffrn_measurement_device_type 'Enraf-Nonius CAD-4'
_diffrn_measurement_method \q/2\q
_diffrn_radiation_monochromator graphite
_diffrn_radiation_source 'long fine-focus sealed tube'
_diffrn_radiation_type CuK\a
_diffrn_radiation_wavelength 1.54178
_diffrn_reflns_av_R_equivalents 0.0146
_diffrn_reflns_av_sigmaI/netI 0.0128
_diffrn_reflns_limit_h_max 9
_diffrn_reflns_limit_h_min -9
_diffrn_reflns_limit_k_max 0
_diffrn_reflns_limit_k_min -10
_diffrn_reflns_limit_l_max 15
_diffrn_reflns_limit_l_min -15
_diffrn_reflns_number 3495
_diffrn_reflns_theta_full 75.08
_diffrn_reflns_theta_max 75.08
_diffrn_reflns_theta_min 3.52
_diffrn_standards_decay_% 3
_diffrn_standards_interval_count 200
_diffrn_standards_interval_time 60
_diffrn_standards_number 3
_exptl_absorpt_coefficient_mu 1.052
_exptl_absorpt_correction_T_max 0.9591
_exptl_absorpt_correction_T_min 0.7432
_exptl_absorpt_correction_type analytical
_exptl_absorpt_process_details '(Alcock, 1970)'
_exptl_crystal_colour yellow
_exptl_crystal_density_diffrn 1.495
_exptl_crystal_density_meas ?
_exptl_crystal_density_method 'not measured'
_exptl_crystal_description prism
_exptl_crystal_F_000 364
_exptl_crystal_size_max 0.30
_exptl_crystal_size_mid 0.18
_exptl_crystal_size_min 0.04
_refine_diff_density_max 0.196
_refine_diff_density_min -0.221
_refine_ls_extinction_method none
_refine_ls_goodness_of_fit_ref 1.032
_refine_ls_hydrogen_treatment constr
_refine_ls_matrix_type full
_refine_ls_number_parameters 263
_refine_ls_number_reflns 3273
_refine_ls_number_restraints 62
_refine_ls_restrained_S_all 1.128
_refine_ls_R_factor_all 0.0593
_refine_ls_R_factor_gt 0.0480
_refine_ls_shift/su_max 0.004
_refine_ls_shift/su_mean 0.000
_refine_ls_structure_factor_coef Fsqd
_refine_ls_weighting_details 'calc w = 1/[\s^2^(Fo^2^)+(0.0722P)^2^+0.1799P] where P=(Fo^2^+2Fc^2^)/3'
_refine_ls_weighting_scheme calc
_refine_ls_wR_factor_gt 0.1293
_refine_ls_wR_factor_ref 0.1392
_reflns_number_gt 2692
_reflns_number_total 3273
_reflns_threshold_expression I>2\s(I)
_cod_data_source_file dn1056.cif
_cod_data_source_block Id
_cod_depositor_comments
;
The following automatic conversions were performed:

'_exptl_crystal_density_meas' value 'not measured' was changed to '?'
- the value is perceived as not measured.

Automatic conversion script
Id: cif_fix_values 3008 2015-01-20 13:52:24Z robertas 
;
_cod_database_code 2014123
_cod_database_fobs_code 2014123

loop_
_symmetry_equiv_pos_as_xyz
'x, y, z'
'-x, -y, -z'

loop_
_atom_site_label
_atom_site_fract_x
_atom_site_fract_y
_atom_site_fract_z
_atom_site_U_iso_or_equiv
_atom_site_adp_type
_atom_site_calc_flag
_atom_site_refinement_flags
_atom_site_occupancy
_atom_site_disorder_assembly
_atom_site_disorder_group
_atom_site_type_symbol
O1 0.22710(19) 0.46525(18) -0.12994(12) 0.0668(4) Uani d . 1 . . O
O2 0.9023(2) 0.3901(2) -0.34062(13) 0.0762(4) Uani d . 1 . . O
N1 0.3258(2) 0.88744(19) 0.05287(13) 0.0585(4) Uani d . 1 . . N
N2 0.1629(2) 0.9429(2) 0.12131(13) 0.0583(4) Uani d . 1 . . N
C1 0.5166(2) 0.6854(2) -0.09655(14) 0.0489(4) Uani d . 1 . . C
C2 0.3525(2) 0.7651(2) -0.01540(13) 0.0481(4) Uani d . 1 . . C
C3 0.2209(2) 0.6904(2) -0.01855(13) 0.0474(4) Uani d . 1 . . C
C4 0.3003(3) 0.5568(2) -0.10466(14) 0.0506(4) Uani d . 1 . . C
C5 0.4848(2) 0.5612(2) -0.15071(14) 0.0490(4) Uani d . 1 . . C
C6 0.6139(3) 0.4648(2) -0.23252(15) 0.0563(4) Uani d . 1 . . C
H6 0.5908 0.3838 -0.2678 0.068 Uiso calc R 1 . . H
C7 0.7802(3) 0.4914(2) -0.26118(15) 0.0570(4) Uani d . 1 . . C
C8 0.8124(3) 0.6147(2) -0.20849(16) 0.0585(5) Uani d . 1 . . C
H8 0.9234 0.6320 -0.2288 0.070 Uiso calc R 1 . . H
C9 0.6809(3) 0.7117(2) -0.12613(16) 0.0566(4) Uani d . 1 . . C
H9 0.7034 0.7935 -0.0914 0.068 Uiso calc R 1 . . H
C10 0.0590(3) 0.7437(2) 0.05089(14) 0.0502(4) Uani d . 1 . . C
H10 -0.0304 0.6965 0.0519 0.060 Uiso calc R 1 . . H
C11 0.0339(3) 0.8758(2) 0.12194(14) 0.0500(4) Uani d . 1 . . C
C12 -0.1365(3) 0.9466(2) 0.20275(14) 0.0529(4) Uani d . 1 . . C
C13 -0.3010(3) 0.9231(2) 0.19324(16) 0.0594(5) Uani d . 1 . . C
H13 -0.3057 0.8635 0.1345 0.071 Uiso calc R 1 . . H
C14 -0.4578(3) 0.9873(3) 0.26997(18) 0.0695(5) Uani d . 1 . . C
H14 -0.5664 0.9697 0.2628 0.083 Uiso calc R 1 . . H
C15 -0.4544(3) 1.0766(3) 0.35650(19) 0.0754(6) Uani d . 1 . . C
H15 -0.5600 1.1196 0.4081 0.091 Uiso calc R 1 . . H
C16 -0.2916(4) 1.1022(3) 0.36619(17) 0.0736(6) Uani d . 1 A . C
C17 -0.1337(3) 1.0377(2) 0.29052(16) 0.0647(5) Uani d . 1 . . C
H17 -0.0252 1.0552 0.2983 0.078 Uiso calc R 1 . . H
C18 -0.2855(6) 1.2009(4) 0.4598(3) 0.1084(10) Uani d DU 1 . . C
F1A -0.2136(9) 1.0963(10) 0.5344(5) 0.153(3) Uani d PDU 0.55 A 1 F
F2A -0.2153(16) 1.3005(11) 0.4370(5) 0.202(4) Uani d PDU 0.55 A 1 F
F3A -0.4626(6) 1.2830(8) 0.5139(4) 0.1372(17) Uani d PDU 0.55 A 1 F
F1B -0.0997(8) 1.1990(7) 0.4616(5) 0.1152(18) Uani d PDU 0.45 A 2 F
F2B -0.3689(14) 1.3563(8) 0.4583(8) 0.184(3) Uani d PDU 0.45 A 2 F
F3B -0.3021(18) 1.1424(14) 0.5509(5) 0.174(4) Uani d PDU 0.45 A 2 F
C19 1.0785(3) 0.4037(3) -0.37258(19) 0.0794(7) Uani d . 1 . . C
H19A 1.0593 0.5108 -0.4000 0.119 Uiso calc R 1 . . H
H19B 1.1515 0.3205 -0.4269 0.119 Uiso calc R 1 . . H
H19C 1.1441 0.3889 -0.3124 0.119 Uiso calc R 1 . . H

loop_
_atom_site_aniso_label
_atom_site_aniso_U_11
_atom_site_aniso_U_22
_atom_site_aniso_U_33
_atom_site_aniso_U_12
_atom_site_aniso_U_13
_atom_site_aniso_U_23
O1 0.0660(8) 0.0679(9) 0.0782(9) -0.0382(7) -0.0084(7) -0.0218(7)
O2 0.0651(9) 0.0824(10) 0.0762(9) -0.0270(8) 0.0046(7) -0.0207(8)
N1 0.0714(10) 0.0541(9) 0.0604(9) -0.0372(8) -0.0040(7) -0.0098(7)
N2 0.0709(10) 0.0537(9) 0.0583(9) -0.0346(8) -0.0026(7) -0.0092(7)
C1 0.0570(10) 0.0442(9) 0.0525(9) -0.0248(7) -0.0137(7) 0.0020(7)
C2 0.0587(10) 0.0428(8) 0.0501(9) -0.0257(7) -0.0126(7) 0.0014(7)
C3 0.0555(9) 0.0422(8) 0.0512(9) -0.0234(7) -0.0143(7) 0.0001(7)
C4 0.0562(10) 0.0483(9) 0.0539(9) -0.0245(8) -0.0143(8) -0.0036(7)
C5 0.0542(9) 0.0459(9) 0.0523(9) -0.0223(7) -0.0146(7) -0.0001(7)
C6 0.0606(11) 0.0541(10) 0.0580(10) -0.0242(8) -0.0121(8) -0.0072(8)
C7 0.0564(10) 0.0563(10) 0.0552(10) -0.0171(8) -0.0096(8) -0.0011(8)
C8 0.0541(10) 0.0604(11) 0.0668(11) -0.0274(9) -0.0109(8) 0.0053(9)
C9 0.0618(11) 0.0535(10) 0.0643(11) -0.0314(9) -0.0129(8) -0.0007(8)
C10 0.0553(9) 0.0471(9) 0.0554(9) -0.0261(8) -0.0114(7) -0.0010(7)
C11 0.0604(10) 0.0433(9) 0.0507(9) -0.0233(8) -0.0118(8) 0.0015(7)
C12 0.0660(11) 0.0422(9) 0.0514(9) -0.0215(8) -0.0076(8) 0.0007(7)
C13 0.0646(11) 0.0540(10) 0.0602(11) -0.0226(9) -0.0094(9) -0.0005(8)
C14 0.0635(12) 0.0663(13) 0.0745(13) -0.0221(10) -0.0035(10) 0.0002(10)
C15 0.0780(14) 0.0638(13) 0.0725(13) -0.0209(11) 0.0107(11) -0.0034(10)
C16 0.1017(17) 0.0552(12) 0.0592(12) -0.0296(12) 0.0043(11) -0.0084(9)
C17 0.0819(14) 0.0570(11) 0.0602(11) -0.0329(10) -0.0064(10) -0.0057(9)
C18 0.147(3) 0.105(2) 0.0790(18) -0.065(2) 0.0210(19) -0.0344(16)
F1A 0.138(4) 0.209(5) 0.089(4) -0.033(3) -0.028(3) -0.052(3)
F2A 0.320(9) 0.208(7) 0.144(4) -0.219(7) 0.102(6) -0.106(5)
F3A 0.135(3) 0.139(4) 0.120(3) -0.048(3) 0.035(2) -0.085(3)
F1B 0.142(4) 0.118(4) 0.090(3) -0.055(3) -0.007(3) -0.057(3)
F2B 0.193(7) 0.091(3) 0.220(8) 0.004(4) -0.031(6) -0.091(4)
F3B 0.287(11) 0.226(8) 0.069(3) -0.191(8) 0.051(5) -0.041(4)
C19 0.0688(14) 0.0930(17) 0.0716(14) -0.0298(12) 0.0043(11) -0.0040(12)

loop_
_atom_type_symbol
_atom_type_description
_atom_type_scat_dispersion_real
_atom_type_scat_dispersion_imag
_atom_type_scat_source
C C 0.0181 0.0091 'International Tables Vol C Tables 4.2.6.8 and 6.1.1.4'
H H 0.0000 0.0000 'International Tables Vol C Tables 4.2.6.8 and 6.1.1.4'
F F 0.0727 0.0534 'International Tables Vol C Tables 4.2.6.8 and 6.1.1.4'
N N 0.0311 0.0180 'International Tables Vol C Tables 4.2.6.8 and 6.1.1.4'
O O 0.0492 0.0322 'International Tables Vol C Tables 4.2.6.8 and 6.1.1.4'

loop_
_geom_angle_atom_site_label_1
_geom_angle_atom_site_label_2
_geom_angle_atom_site_label_3
_geom_angle
C7 O2 C19 119.26(17)
C2 N1 N2 117.56(15)
C11 N2 N1 121.67(15)
C9 C1 C5 119.50(17)
C9 C1 C2 132.66(16)
C5 C1 C2 107.84(15)
N1 C2 C3 123.11(17)
N1 C2 C1 127.29(16)
C3 C2 C1 109.60(14)
C10 C3 C2 119.54(16)
C10 C3 C4 132.65(15)
C2 C3 C4 107.80(15)
O1 C4 C5 128.01(17)
O1 C4 C3 126.58(17)
C5 C4 C3 105.40(13)
C6 C5 C1 121.69(17)
C6 C5 C4 128.96(15)
C1 C5 C4 109.35(15)
C5 C6 C7 118.37(17)
C5 C6 H6 120.8
C7 C6 H6 120.8
O2 C7 C6 115.18(17)
O2 C7 C8 124.48(18)
C6 C7 C8 120.33(18)
C9 C8 C7 120.90(17)
C9 C8 H8 119.5
C7 C8 H8 119.5
C1 C9 C8 119.22(17)
C1 C9 H9 120.4
C8 C9 H9 120.4
C3 C10 C11 115.92(16)
C3 C10 H10 122.0
C11 C10 H10 122.0
N2 C11 C10 122.19(17)
N2 C11 C12 115.95(16)
C10 C11 C12 121.85(16)
C17 C12 C13 118.55(19)
C17 C12 C11 120.08(18)
C13 C12 C11 121.36(16)
C14 C13 C12 120.77(19)
C14 C13 H13 119.6
C12 C13 H13 119.6
C15 C14 C13 120.5(2)
C15 C14 H14 119.7
C13 C14 H14 119.7
C14 C15 C16 119.1(2)
C14 C15 H15 120.4
C16 C15 H15 120.4
C17 C16 C15 120.9(2)
C17 C16 C18 119.1(2)
C15 C16 C18 120.0(2)
C16 C17 C12 120.1(2)
C16 C17 H17 119.9
C12 C17 H17 119.9
F2A C18 F3B 125.4(6)
F2A C18 F2B 52.8(5)
F3B C18 F2B 114.2(6)
F2A C18 F1A 115.9(7)
F3B C18 F1A 29.1(6)
F2B C18 F1A 134.3(5)
F2A C18 F3A 107.9(5)
F3B C18 F3A 69.9(5)
F2B C18 F3A 57.5(5)
F1A C18 F3A 99.0(4)
F2A C18 F1B 47.2(6)
F3B C18 F1B 95.8(6)
F2B C18 F1B 97.1(6)
F1A C18 F1B 73.6(5)
F3A C18 F1B 137.0(3)
F2A C18 C16 114.0(4)
F3B C18 C16 117.3(4)
F2B C18 C16 116.5(5)
F1A C18 C16 108.2(4)
F3A C18 C16 110.8(3)
F1B C18 C16 111.7(3)
O2 C19 H19A 109.5
O2 C19 H19B 109.5
H19A C19 H19B 109.5
O2 C19 H19C 109.5
H19A C19 H19C 109.5
H19B C19 H19C 109.5

loop_
_geom_bond_atom_site_label_1
_geom_bond_atom_site_label_2
_geom_bond_site_symmetry_2
_geom_bond_distance
_geom_bond_publ_flag
O1 C4 . 1.212(2) ?
O2 C7 . 1.351(2) ?
O2 C19 . 1.418(3) ?
N1 C2 . 1.325(2) ?
N1 N2 . 1.351(2) ?
N2 C11 . 1.336(2) ?
C1 C9 . 1.378(3) ?
C1 C5 . 1.412(2) ?
C1 C2 . 1.466(3) ?
C2 C3 . 1.409(2) ?
C3 C10 . 1.352(3) ?
C3 C4 . 1.501(2) ?
C4 C5 . 1.481(2) ?
C5 C6 . 1.375(3) ?
C6 C7 . 1.392(3) ?
C6 H6 . 0.9300 ?
C7 C8 . 1.396(3) ?
C8 C9 . 1.389(3) ?
C8 H8 . 0.9300 ?
C9 H9 . 0.9300 ?
C10 C11 . 1.416(2) ?
C10 H10 . 0.9300 ?
C11 C12 . 1.484(3) ?
C12 C17 . 1.389(3) ?
C12 C13 . 1.390(3) ?
C13 C14 . 1.381(3) ?
C13 H13 . 0.9300 ?
C14 C15 . 1.369(3) ?
C14 H14 . 0.9300 ?
C15 C16 . 1.387(3) ?
C15 H15 . 0.9300 ?
C16 C17 . 1.380(3) ?
C16 C18 . 1.499(4) ?
C17 H17 . 0.9300 ?
C18 F2A . 1.200(5) ?
C18 F3B . 1.266(8) ?
C18 F2B . 1.270(7) ?
C18 F1A . 1.338(7) ?
C18 F3A . 1.372(5) ?
C18 F1B . 1.440(6) ?
C19 H19A . 0.9600 ?
C19 H19B . 0.9600 ?
C19 H19C . 0.9600 ?

loop_
_geom_hbond_atom_site_label_D
_geom_hbond_atom_site_label_H
_geom_hbond_atom_site_label_A
_geom_hbond_site_symmetry_A
_geom_hbond_distance_DH
_geom_hbond_distance_HA
_geom_hbond_distance_DA
_geom_hbond_angle_DHA
C10 H10 O1 2_565 0.93 2.54 3.408(2) 156
